data_2239508
loop_
_publ_author_name
'Smith, Graham'

_publ_section_title
;
 Poly[bis(\m-2-amino-4-nitrobenzoato)di-\m-aqua-dirubidium]
;
_journal_coeditor_code WM5020
_journal_issue 5
_journal_name_full 'Acta Crystallographica Section E'
_journal_page_first m192
_journal_page_last m193
_journal_paper_doi 10.1107/S1600536814008861
_journal_volume 70
_journal_year 2014
_chemical_formula_iupac 'Rb (C7 H5 N2 O4) (H2 O)'
_chemical_formula_moiety 'C7 H7 N2 O5 Rb'
_chemical_formula_sum 'C7 H7 N2 O5 Rb'
_chemical_formula_weight 289.61
_chemical_name_common 'rubidium 4-nitroanthranilate monohydrate'
_chemical_name_systematic
;
Poly[bis(\m-2-amino-4-nitrobenzoato)di-\m-aqua-dirubidium]
;
_space_group_IT_number 14
_symmetry_cell_setting monoclinic
_symmetry_space_group_name_Hall '-P 2yn'
_symmetry_space_group_name_H-M 'P 1 21/n 1'
_atom_sites_solution_hydrogens geom
_atom_sites_solution_primary direct
_atom_sites_solution_secondary difmap
_audit_creation_method SHELXL97
_cell_angle_alpha 90.00
_cell_angle_beta 99.996(5)
_cell_angle_gamma 90.00
_cell_formula_units_Z 8
_cell_length_a 15.2938(9)
_cell_length_b 6.8601(3)
_cell_length_c 17.8075(10)
_cell_measurement_reflns_used 1131
_cell_measurement_temperature 200.0(10)
_cell_measurement_theta_max 26.41
_cell_measurement_theta_min 3.37
_cell_volume 1839.95(17)
_computing_cell_refinement 'CrysAlis PRO (Agilent, 2013)'
_computing_data_collection 'CrysAlis PRO (Agilent, 2013)'
_computing_data_reduction 'CrysAlis PRO (Agilent, 2013)'
_computing_molecular_graphics 'PLATON (Spek, 2009)'
_computing_publication_material 'PLATON (Spek, 2009)'
_computing_structure_refinement 'SHELXL97 (Sheldrick, 2008) within WinGX (Farrugia, 2012)'
_computing_structure_solution 'SHELXS97 (Sheldrick, 2008)'
_diffrn_ambient_temperature 200(2)
_diffrn_detector_area_resol_mean 16.077
_diffrn_measured_fraction_theta_full 0.999
_diffrn_measured_fraction_theta_max 0.999
_diffrn_measurement_device_type 'Oxford Diffraction Gemini-S CCD'
_diffrn_measurement_method '\w scans'
_diffrn_radiation_monochromator graphite
_diffrn_radiation_source 'Enhance (Mo) X-ray source'
_diffrn_radiation_type MoK\a
_diffrn_radiation_wavelength 0.71073
_diffrn_reflns_av_R_equivalents 0.0462
_diffrn_reflns_av_sigmaI/netI 0.0724
_diffrn_reflns_limit_h_max 18
_diffrn_reflns_limit_h_min -15
_diffrn_reflns_limit_k_max 8
_diffrn_reflns_limit_k_min -7
_diffrn_reflns_limit_l_max 21
_diffrn_reflns_limit_l_min -15
_diffrn_reflns_number 6954
_diffrn_reflns_theta_full 26.00
_diffrn_reflns_theta_max 26.00
_diffrn_reflns_theta_min 3.25
_diffrn_standards_number 0
_exptl_absorpt_coefficient_mu 5.386
_exptl_absorpt_correction_T_max 0.980
_exptl_absorpt_correction_T_min 0.691
_exptl_absorpt_correction_type multi-scan
_exptl_absorpt_process_details '(<i>CrysAlis PRO</i>; Agilent, 2013)'
_exptl_crystal_colour 'orange red'
_exptl_crystal_density_diffrn 2.055
_exptl_crystal_density_method 'not measured'
_exptl_crystal_description plate
_exptl_crystal_F_000 1120
_exptl_crystal_size_max 0.30
_exptl_crystal_size_mid 0.18
_exptl_crystal_size_min 0.08
_refine_diff_density_max 0.606
_refine_diff_density_min -0.512
_refine_ls_extinction_method none
_refine_ls_goodness_of_fit_ref 1.026
_refine_ls_hydrogen_treatment mixed
_refine_ls_matrix_type full
_refine_ls_number_parameters 295
_refine_ls_number_reflns 3634
_refine_ls_number_restraints 8
_refine_ls_restrained_S_all 1.025
_refine_ls_R_factor_all 0.0724
_refine_ls_R_factor_gt 0.0455
_refine_ls_shift/su_max 0.001
_refine_ls_shift/su_mean 0.000
_refine_ls_structure_factor_coef Fsqd
_refine_ls_weighting_details 'calc w=1/[\s^2^(Fo^2^)+(0.0163P)^2^] where P=(Fo^2^+2Fc^2^)/3'
_refine_ls_weighting_scheme calc
_refine_ls_wR_factor_gt 0.0668
_refine_ls_wR_factor_ref 0.0749
_reflns_number_gt 2708
_reflns_number_total 3634
_reflns_threshold_expression I>2\s(I)
_cod_data_source_file wm5020sup1.cf
_cod_data_source_block I
_cod_depositor_comments
;

2019-10-30
Z value and formula fixed to values more according to usual
chemical conventions.                 miguel
;
_cod_original_formula_sum 'C14 H14 N4 O10 Rb2'
_cod_original_formula_weight 569.23
_cod_original_formula_moiety 'C14 H14 N4 O10 Rb2'
_cod_original_formula_iupac '[Rb2 (C7 H5 N2 O4)2 (H2 O)2]'
_cod_original_formula_units_Z 4
_cod_original_sg_symbol_H-M 'P 21/n'
_cod_database_code 2239508
_cod_database_fobs_code 2239508

loop_
_symmetry_equiv_pos_as_xyz
'x, y, z'
'-x+1/2, y+1/2, -z+1/2'
'-x, -y, -z'
'x+1/2, -y+1/2, z+1/2'

loop_
_atom_site_aniso_label
_atom_site_aniso_U_11
_atom_site_aniso_U_22
_atom_site_aniso_U_33
_atom_site_aniso_U_12
_atom_site_aniso_U_13
_atom_site_aniso_U_23
Rb1 0.0343(3) 0.0294(3) 0.0220(2) 0.0052(2) 0.0004(2) -0.0010(2)
Rb2 0.0369(3) 0.0340(3) 0.0255(3) -0.0029(2) -0.0039(2) -0.0018(2)
O1W 0.0256(18) 0.0285(19) 0.036(2) -0.0001(15) -0.0055(15) 0.0014(16)
O2W 0.032(2) 0.039(2) 0.044(2) 0.0029(17) -0.0035(17) 0.0010(19)
O11A 0.0209(17) 0.050(2) 0.0235(18) 0.0042(16) 0.0029(14) -0.0060(16)
O11B 0.0211(17) 0.042(2) 0.033(2) -0.0003(16) 0.0017(14) -0.0054(17)
O12A 0.0328(18) 0.045(2) 0.0138(17) 0.0093(16) -0.0012(13) 0.0057(15)
O12B 0.0358(19) 0.045(2) 0.0197(18) 0.0043(17) -0.0065(14) -0.0050(16)
O41A 0.0231(18) 0.043(2) 0.054(2) 0.0041(17) 0.0035(17) -0.0052(19)
O41B 0.0234(18) 0.074(3) 0.042(2) -0.0015(19) 0.0106(16) 0.003(2)
O42A 0.038(2) 0.041(2) 0.033(2) 0.0045(18) -0.0113(16) 0.0062(17)
O42B 0.0323(19) 0.075(3) 0.029(2) -0.0023(19) -0.0023(16) 0.0082(19)
N2A 0.033(2) 0.045(3) 0.026(2) 0.006(2) 0.0067(19) -0.005(2)
N2B 0.033(2) 0.051(3) 0.022(2) 0.006(2) 0.0075(19) 0.000(2)
N4A 0.025(2) 0.018(2) 0.042(3) -0.0049(19) -0.0024(19) 0.001(2)
N4B 0.028(2) 0.031(2) 0.029(2) -0.001(2) 0.0032(18) -0.0013(19)
C1A 0.023(2) 0.013(2) 0.016(2) -0.0031(19) 0.0027(18) 0.0016(18)
C1B 0.023(2) 0.015(2) 0.021(2) 0.003(2) 0.0029(19) -0.0017(19)
C2A 0.026(2) 0.021(2) 0.018(2) -0.003(2) 0.0017(19) -0.001(2)
C2B 0.034(3) 0.015(2) 0.020(2) 0.003(2) 0.003(2) 0.0008(19)
C3A 0.021(2) 0.019(2) 0.031(3) -0.003(2) 0.007(2) -0.005(2)
C3B 0.023(2) 0.021(2) 0.028(3) 0.000(2) 0.010(2) -0.001(2)
C4A 0.017(2) 0.014(2) 0.028(3) -0.002(2) -0.0042(19) -0.001(2)
C4B 0.020(2) 0.014(2) 0.028(3) -0.003(2) 0.000(2) 0.003(2)
C5A 0.026(2) 0.021(3) 0.021(2) 0.000(2) -0.0015(19) -0.001(2)
C5B 0.028(2) 0.025(3) 0.018(2) -0.003(2) 0.0014(19) -0.001(2)
C6A 0.024(2) 0.017(2) 0.020(2) -0.003(2) 0.0020(19) -0.0019(19)
C6B 0.025(2) 0.021(2) 0.026(3) -0.004(2) 0.009(2) -0.002(2)
C11A 0.019(2) 0.018(2) 0.026(3) -0.002(2) 0.0015(19) 0.001(2)
C11B 0.029(3) 0.018(2) 0.028(3) 0.003(2) 0.003(2) -0.001(2)

loop_
_atom_site_type_symbol
_atom_site_label
_atom_site_fract_x
_atom_site_fract_y
_atom_site_fract_z
_atom_site_U_iso_or_equiv
_atom_site_thermal_displace_type
_atom_site_calc_flag
_atom_site_refinement_flags
_atom_site_occupancy
Rb Rb1 0.84018(3) -0.11232(6) 0.71945(2) 0.0291(2) Uani d . 1.000
Rb Rb2 0.90021(3) 0.21443(7) 0.54097(3) 0.0333(2) Uani d . 1.000
O O1W 0.8411(2) 0.3229(4) 0.68713(19) 0.0313(11) Uani d D 1.000
O O2W 0.8861(2) -0.2009(5) 0.5656(2) 0.0395(12) Uani d D 1.000
O O11A 0.26528(19) 0.4400(4) 0.47291(17) 0.0316(11) Uani d . 1.000
O O11B 1.01609(19) 0.4261(4) 0.26964(17) 0.0324(11) Uani d . 1.000
O O12A 0.29906(19) 0.4056(4) 0.35752(16) 0.0312(11) Uani d . 1.000
O O12B 0.9810(2) 0.4779(5) 0.38434(17) 0.0349(11) Uani d . 1.000
O O41A 0.7146(2) 0.0750(5) 0.5397(2) 0.0404(11) Uani d . 1.000
O O41B 0.5388(2) 0.4326(5) 0.20204(19) 0.0459(13) Uani d . 1.000
O O42A 0.6701(2) 0.1017(5) 0.64817(19) 0.0394(12) Uani d . 1.000
O O42B 0.5826(2) 0.4724(5) 0.09497(19) 0.0463(14) Uani d . 1.000
N N2A 0.4616(3) 0.2771(6) 0.3444(2) 0.0345(14) Uani d D 1.000
N N2B 0.8117(3) 0.4663(6) 0.3981(2) 0.0350(14) Uani d D 1.000
N N4A 0.6588(2) 0.1193(5) 0.5785(2) 0.0293(14) Uani d . 1.000
N N4B 0.5972(2) 0.4538(5) 0.1643(2) 0.0295(12) Uani d . 1.000
C C1A 0.4092(3) 0.3222(6) 0.4651(2) 0.0174(12) Uani d . 1.000
C C1B 0.8639(3) 0.4516(6) 0.2769(2) 0.0198(12) Uani d . 1.000
C C2A 0.4746(3) 0.2689(6) 0.4225(2) 0.0219(12) Uani d . 1.000
C C2B 0.7949(3) 0.4594(6) 0.3196(2) 0.0232(14) Uani d . 1.000
C C3A 0.5580(3) 0.2062(6) 0.4619(2) 0.0234(14) Uani d . 1.000
C C3B 0.7072(3) 0.4573(6) 0.2809(2) 0.0233(14) Uani d . 1.000
C C4A 0.5716(3) 0.1917(6) 0.5395(2) 0.0206(14) Uani d . 1.000
C C4B 0.6909(3) 0.4514(6) 0.2033(2) 0.0212(14) Uani d . 1.000
C C5A 0.5086(3) 0.2394(6) 0.5834(3) 0.0233(14) Uani d . 1.000
C C5B 0.7571(3) 0.4458(6) 0.1594(2) 0.0240(14) Uani d . 1.000
C C6A 0.4284(3) 0.3055(6) 0.5442(2) 0.0206(12) Uani d . 1.000
C C6B 0.8427(3) 0.4444(6) 0.1980(2) 0.0235(14) Uani d . 1.000
C C11A 0.3177(3) 0.3931(6) 0.4292(3) 0.0213(14) Uani d . 1.000
C C11B 0.9617(3) 0.4523(6) 0.3130(3) 0.0252(16) Uani d . 1.000
H H3A 0.60430 0.17440 0.43460 0.0280 Uiso c R 1.000
H H5A 0.51990 0.22740 0.63740 0.0280 Uiso c R 1.000
H H3B 0.65930 0.45980 0.30860 0.0280 Uiso c R 1.000
H H5B 0.74390 0.44300 0.10520 0.0290 Uiso c R 1.000
H H6A 0.38380 0.34160 0.57260 0.0250 Uiso c R 1.000
H H6B 0.88960 0.43830 0.16940 0.0280 Uiso c R 1.000
H H11W 0.882(2) 0.414(5) 0.695(3) 0.0470 Uiso d D 1.000
H H12W 0.796(2) 0.404(5) 0.671(3) 0.0470 Uiso d D 1.000
H H21A 0.4027(14) 0.282(6) 0.325(2) 0.0420 Uiso d D 1.000
H H21B 0.771(2) 0.503(6) 0.426(2) 0.0420 Uiso d D 1.000
H H21W 0.839(2) -0.278(6) 0.553(3) 0.0590 Uiso d D 1.000
H H22A 0.500(2) 0.195(5) 0.323(2) 0.0420 Uiso d D 1.000
H H22B 0.8686(15) 0.503(6) 0.412(3) 0.0420 Uiso d D 1.000
H H22W 0.927(3) -0.292(6) 0.573(3) 0.0590 Uiso d D 1.000

loop_
_atom_type_symbol
_atom_type_description
_atom_type_scat_dispersion_real
_atom_type_scat_dispersion_imag
_atom_type_scat_source
C C 0.0033 0.0016 'International Tables Vol C Tables 4.2.6.8 and 6.1.1.4'
H H 0.0000 0.0000 'International Tables Vol C Tables 4.2.6.8 and 6.1.1.4'
N N 0.0061 0.0033 'International Tables Vol C Tables 4.2.6.8 and 6.1.1.4'
O O 0.0106 0.0060 'International Tables Vol C Tables 4.2.6.8 and 6.1.1.4'
Cs Cs -0.3680 2.1192 'International Tables Vol C Tables 4.2.6.8 and 6.1.1.4'

loop_
_geom_angle_atom_site_label_1
_geom_angle_atom_site_label_2
_geom_angle_atom_site_label_3
_geom_angle_site_symmetry_1
_geom_angle_site_symmetry_3
_geom_angle
_geom_angle_publ_flag
O1W Rb1 O2W . . 90.95(9) no
O1W Rb1 O42A . . 58.84(9) no
O1W Rb1 O42A . 2_646 140.33(9) no
O1W Rb1 O12A . 3_656 125.72(8) no
O1W Rb1 O11B . 3_756 132.54(8) no
O1W Rb1 O12A . 4_555 72.50(8) no
O2W Rb1 O42A . . 92.01(9) no
O2W Rb1 O42A . 2_646 128.13(9) no
O2W Rb1 O12A . 3_656 73.42(8) no
O2W Rb1 O11B . 3_756 68.69(9) no
O2W Rb1 O12A . 4_555 163.43(9) no
O42A Rb1 O42A . 2_646 117.91(9) no
O12A Rb1 O42A 3_656 . 69.90(8) no
O11B Rb1 O42A 3_756 . 155.88(8) no
O12A Rb1 O42A 4_555 . 80.17(8) no
O12A Rb1 O42A 3_656 2_646 78.56(8) no
O11B Rb1 O42A 3_756 2_646 68.66(8) no
O12A Rb1 O42A 4_555 2_646 68.24(8) no
O11B Rb1 O12A 3_756 3_656 90.13(8) no
O12A Rb1 O12A 3_656 4_555 116.59(8) no
O11B Rb1 O12A 3_756 4_555 122.11(8) no
O1W Rb2 O2W . . 94.08(9) no
O1W Rb2 O41A . . 69.92(9) no
O1W Rb2 N2B . . 114.21(10) no
O1W Rb2 O42B . 2_645 157.81(9) no
O1W Rb2 O12B . 3_766 71.65(8) no
O1W Rb2 O42B . 4_555 103.10(9) no
O2W Rb2 O41A . . 65.87(9) no
O2W Rb2 N2B . . 128.58(10) no
O2W Rb2 O42B . 2_645 66.11(10) no
O2W Rb2 O12B . 3_766 133.82(9) no
O2W Rb2 O42B . 4_555 68.24(9) no
O41A Rb2 N2B . . 84.03(11) no
O41A Rb2 O42B . 2_645 91.89(9) no
O12B Rb2 O41A 3_766 . 137.91(9) no
O41A Rb2 O42B . 4_555 132.73(9) no
O42B Rb2 N2B 2_645 . 74.83(10) no
O12B Rb2 N2B 3_766 . 96.63(10) no
O42B Rb2 N2B 4_555 . 135.71(10) no
O12B Rb2 O42B 3_766 2_645 129.07(9) no
O42B Rb2 O42B 2_645 4_555 79.55(9) no
O12B Rb2 O42B 3_766 4_555 72.67(9) no
Rb1 O1W Rb2 . . 86.13(8) no
Rb1 O2W Rb2 . . 88.54(9) no
Rb1 O11B C11B 3_756 . 127.9(3) no
Rb1 O12A C11A 3_656 . 115.1(3) no
Rb1 O12A C11A 4_454 . 145.0(3) no
Rb1 O12A Rb1 3_656 4_454 99.88(8) no
Rb2 O12B C11B 3_766 . 124.8(3) no
Rb2 O41A N4A . . 132.0(3) no
Rb1 O42A N4A . . 115.2(2) no
Rb1 O42A Rb1 . 2_656 98.05(9) no
Rb1 O42A N4A 2_656 . 133.7(3) no
Rb2 O42B N4B 2_655 . 148.3(3) no
Rb2 O42B N4B 4_454 . 105.6(2) no
Rb2 O42B Rb2 2_655 4_454 100.45(10) no
Rb1 O1W H12W . . 130(2) no
Rb2 O1W H11W . . 90(3) no
Rb2 O1W H12W . . 102(3) no
H11W O1W H12W . . 96(3) no
Rb1 O1W H11W . . 134(2) no
Rb1 O2W H21W . . 93(3) no
Rb1 O2W H22W . . 106(3) no
H21W O2W H22W . . 98(4) no
Rb2 O2W H22W . . 131(3) no
Rb2 O2W H21W . . 129(3) no
Rb2 N2B C2B . . 140.6(3) no
O41A N4A C4A . . 118.6(3) no
O41A N4A O42A . . 123.7(3) no
O42A N4A C4A . . 117.7(3) no
O41B N4B O42B . . 123.2(3) no
O41B N4B C4B . . 118.9(3) no
O42B N4B C4B . . 117.9(3) no
C2A N2A H22A . . 113(2) no
H21A N2A H22A . . 121(3) no
C2A N2A H21A . . 110(2) no
Rb2 N2B H22B . . 71(3) no
C2B N2B H21B . . 123(2) no
Rb2 N2B H21B . . 87(2) no
H21B N2B H22B . . 120(4) no
C2B N2B H22B . . 107(3) no
C6A C1A C11A . . 118.1(4) no
C2A C1A C11A . . 123.2(3) no
C2A C1A C6A . . 118.7(4) no
C2B C1B C6B . . 119.0(4) no
C2B C1B C11B . . 123.1(3) no
C6B C1B C11B . . 117.9(4) no
N2A C2A C1A . . 123.1(4) no
C1A C2A C3A . . 118.5(3) no
N2A C2A C3A . . 118.4(4) no
N2B C2B C3B . . 119.7(4) no
N2B C2B C1B . . 121.7(4) no
C1B C2B C3B . . 118.7(3) no
C2A C3A C4A . . 119.4(4) no
C2B C3B C4B . . 119.5(4) no
C3A C4A C4A . . 123.9(4) no
N4A C4A C5A . . 118.3(3) no
N4A C4A C3A . . 117.8(4) no
C3B C4B C5B . . 123.5(4) no
N4B C4B C5B . . 118.6(3) no
N4B C4B C3B . . 117.9(4) no
C4A C5A C6A . . 116.0(4) no
C4B C5B C6B . . 116.5(3) no
C1A C6A C5A . . 123.5(4) no
C1B C6B C5B . . 122.9(4) no
O12A C11A C1A . . 118.6(4) no
O11A C11A O12A . . 123.7(4) no
O11A C11A C1A . . 117.7(4) no
O11B C11B O12B . . 125.4(4) no
O11B C11B C1B . . 116.9(4) no
O12B C11B C1B . . 117.7(4) no
C2A C3A H3A . . 120.00 no
C4A C3A H3A . . 120.00 no
C2B C3B H3B . . 120.00 no
C4B C3B H3B . . 120.00 no
C4A C5A H5A . . 122.00 no
C6A C5A H5A . . 122.00 no
C4B C5B H5B . . 122.00 no
C6B C5B H5B . . 122.00 no
C1A C6A H6A . . 118.00 no
C5A C6A H6A . . 118.00 no
C1B C6B H6B . . 119.00 no
C5B C6B H6B . . 118.00 no

loop_
_geom_bond_atom_site_label_1
_geom_bond_atom_site_label_2
_geom_bond_site_symmetry_2
_geom_bond_distance
_geom_bond_publ_flag
Rb1 O1W . 3.041(3) yes
Rb1 O2W . 3.006(3) yes
Rb1 O42A . 3.064(3) yes
Rb1 O42A 2_646 3.092(3) yes
Rb1 O12A 3_656 3.074(3) yes
Rb1 O11B 3_756 3.059(3) yes
Rb1 O12A 4_555 2.998(3) yes
Rb2 O1W . 2.994(3) yes
Rb2 O2W . 2.897(3) yes
Rb2 O41A . 2.992(3) yes
Rb2 N2B . 3.177(4) yes
Rb2 O42B 2_645 2.984(3) yes
Rb2 O12B 3_766 2.947(3) yes
Rb2 O42B 4_555 3.069(3) yes
O11A C11A . 1.253(6) no
O11B C11B . 1.242(6) no
O12A C11A . 1.262(6) no
O12B C11B . 1.266(6) no
O41A N4A . 1.226(5) no
O41B N4B . 1.216(5) no
O42A N4A . 1.229(5) no
O42B N4B . 1.223(5) no
O1W H11W . 0.88(3) no
O1W H12W . 0.89(3) no
O2W H21W . 0.89(4) no
O2W H22W . 0.88(4) no
N2A C2A . 1.372(5) no
N2B C2B . 1.378(5) no
N4A C4A . 1.479(5) no
N4B C4B . 1.480(5) no
N2A H21A . 0.91(2) no
N2A H22A . 0.94(3) no
N2B H21B . 0.90(3) no
N2B H22B . 0.90(3) no
C1A C2A . 1.405(6) no
C1A C6A . 1.393(5) no
C1A C11A . 1.514(6) no
C1B C2B . 1.405(6) no
C1B C6B . 1.387(5) no
C1B C11B . 1.522(7) no
C2A C3A . 1.412(6) no
C2B C3B . 1.398(6) no
C3A C4A . 1.365(5) no
C3B C4B . 1.362(5) no
C4A C5A . 1.381(6) no
C4B C5B . 1.383(6) no
C5A C6A . 1.378(6) no
C5B C6B . 1.369(6) no
C3A H3A . 0.9500 no
C3B H3B . 0.9500 no
C5A H5A . 0.9500 no
C5B H5B . 0.9500 no
C6A H6A . 0.9500 no
C6B H6B . 0.9500 no

loop_
_geom_hbond_atom_site_label_D
_geom_hbond_atom_site_label_H
_geom_hbond_atom_site_label_A
_geom_hbond_site_symmetry_A
_geom_hbond_distance_DH
_geom_hbond_distance_HA
_geom_hbond_distance_DA
_geom_hbond_angle_DHA
_geom_hbond_publ_flag
N2A H21A O12A . 0.91(2) 1.97(3) 2.686(5) 134(3) yes
N2A H21A O1W 4_454 0.91(2) 2.58(4) 3.149(5) 122(3) yes
N2A H22A O11B 2_645 0.94(3) 2.46(3) 3.206(5) 136(3) yes
N2B H21B O11A 3_666 0.90(3) 2.01(3) 2.831(5) 151(3) yes
N2B H22B O12B . 0.90(3) 1.88(3) 2.644(6) 142(4) yes
O1W H11W O11B 3_766 0.88(3) 1.92(4) 2.783(4) 167(4) yes
O1W H12W O12A 3_666 0.89(3) 1.96(4) 2.847(4) 176(2) yes
O2W H21W O11A 3_656 0.89(4) 1.93(4) 2.823(4) 178(7) yes
O2W H22W O12B 3_756 0.88(4) 1.95(5) 2.812(5) 166(5) yes
C5A H5A O11B 4_455 0.95 2.59 3.488(6) 158 no
C6A H6A O11A . 0.95 2.40 2.755(5) 101 no
C6B H6B O11B . 0.95 2.40 2.739(5) 101 no

loop_
_geom_torsion_atom_site_label_1
_geom_torsion_atom_site_label_2
_geom_torsion_atom_site_label_3
_geom_torsion_atom_site_label_4
_geom_torsion_site_symmetry_1
_geom_torsion_site_symmetry_3
_geom_torsion_site_symmetry_4
_geom_torsion
_geom_torsion_publ_flag
O2W Rb1 O1W Rb2 . . . -4.05(8) no
O42A Rb1 O1W Rb2 . . . -95.84(10) no
O42A Rb1 O1W Rb2 2_646 . . 166.82(10) no
O12A Rb1 O1W Rb2 3_656 . . -74.20(10) no
O11B Rb1 O1W Rb2 3_756 . . 57.38(13) no
O12A Rb1 O1W Rb2 4_555 . . 175.23(10) no
O1W Rb1 O2W Rb2 . . . 4.18(9) no
O42A Rb1 O2W Rb2 . . . 63.04(9) no
O42A Rb1 O2W Rb2 2_646 . . -168.43(8) no
O12A Rb1 O2W Rb2 3_656 . . 131.36(9) no
O11B Rb1 O2W Rb2 3_756 . . -131.82(10) no
O1W Rb1 O42A N4A . . . 85.4(3) no
O1W Rb1 O42A Rb1 . . 2_656 -61.55(10) no
O2W Rb1 O42A N4A . . . -4.5(3) no
O2W Rb1 O42A Rb1 . . 2_656 -151.44(9) no
O42A Rb1 O42A N4A 2_646 . . -140.4(3) no
O42A Rb1 O42A Rb1 2_646 . 2_656 72.69(11) no
O12A Rb1 O42A N4A 3_656 . . -76.1(3) no
O12A Rb1 O42A Rb1 3_656 . 2_656 137.04(10) no
O11B Rb1 O42A N4A 3_756 . . -40.3(4) no
O11B Rb1 O42A Rb1 3_756 . 2_656 172.79(15) no
O12A Rb1 O42A N4A 4_555 . . 160.8(3) no
O12A Rb1 O42A Rb1 4_555 . 2_656 13.87(8) no
O1W Rb1 O42A Rb1 . 2_646 2_646 119.97(12) no
O1W Rb1 O42A N4A . 2_646 2_646 -16.9(4) no
O2W Rb1 O42A Rb1 . 2_646 2_646 -71.66(12) no
O2W Rb1 O42A N4A . 2_646 2_646 151.4(3) no
O42A Rb1 O42A Rb1 . 2_646 2_646 46.14(12) no
O42A Rb1 O42A N4A . 2_646 2_646 -90.8(3) no
O1W Rb1 O12A Rb1 . 3_656 2_646 -131.30(9) no
O1W Rb1 O12A C11A . 3_656 3_656 47.4(3) no
O2W Rb1 O12A Rb1 . 3_656 2_646 149.82(10) no
O2W Rb1 O12A C11A . 3_656 3_656 -31.5(3) no
O42A Rb1 O12A Rb1 . 3_656 2_646 -111.67(10) no
O42A Rb1 O12A C11A . 3_656 3_656 67.0(3) no
O1W Rb1 O11B C11B . 3_756 3_756 -44.3(4) no
O2W Rb1 O11B C11B . 3_756 3_756 26.2(3) no
O42A Rb1 O11B C11B . 3_756 3_756 65.0(4) no
O1W Rb1 O12A Rb1 . 4_555 2_656 46.25(8) no
O1W Rb1 O12A C11A . 4_555 4_555 -131.6(5) no
O42A Rb1 O12A Rb1 . 4_555 2_656 -14.02(8) no
O42A Rb1 O12A C11A . 4_555 4_555 168.1(5) no
O2W Rb2 O1W Rb1 . . . 4.22(9) no
O41A Rb2 O1W Rb1 . . . 66.67(9) no
N2B Rb2 O1W Rb1 . . . 140.07(10) no
O42B Rb2 O1W Rb1 2_645 . . 30.1(3) no
O12B Rb2 O1W Rb1 3_766 . . -130.83(10) no
O42B Rb2 O1W Rb1 4_555 . . -64.38(9) no
O1W Rb2 O2W Rb1 . . . -4.26(9) no
O41A Rb2 O2W Rb1 . . . -70.11(9) no
N2B Rb2 O2W Rb1 . . . -129.90(12) no
O42B Rb2 O2W Rb1 2_645 . . -173.89(11) no
O12B Rb2 O2W Rb1 3_766 . . 64.09(13) no
O42B Rb2 O2W Rb1 4_555 . . 98.23(10) no
O1W Rb2 O41A N4A . . . 17.2(3) no
O2W Rb2 O41A N4A . . . 121.5(4) no
N2B Rb2 O41A N4A . . . -101.3(4) no
O42B Rb2 O41A N4A 2_645 . . -175.8(4) no
O12B Rb2 O41A N4A 3_766 . . -8.0(4) no
O42B Rb2 O41A N4A 4_555 . . 106.7(4) no
O1W Rb2 N2B C2B . . . -159.6(5) no
O2W Rb2 N2B C2B . . . -42.3(5) no
O41A Rb2 N2B C2B . . . -94.7(5) no
O42B Rb2 N2B C2B 2_645 . . -1.1(5) no
O12B Rb2 N2B C2B 3_766 . . 127.6(5) no
O42B Rb2 N2B C2B 4_555 . . 55.7(5) no
O1W Rb2 O42B N4B . 2_645 2_645 115.8(5) no
O1W Rb2 O42B Rb2 . 2_645 3_756 -99.1(2) no
O2W Rb2 O42B N4B . 2_645 2_645 144.2(5) no
O2W Rb2 O42B Rb2 . 2_645 3_756 -70.70(10) no
O41A Rb2 O42B N4B . 2_645 2_645 81.7(5) no
O41A Rb2 O42B Rb2 . 2_645 3_756 -133.17(10) no
N2B Rb2 O42B N4B . 2_645 2_645 -1.6(5) no
N2B Rb2 O42B Rb2 . 2_645 3_756 143.53(12) no
O1W Rb2 O12B C11B . 3_766 3_766 30.1(3) no
O2W Rb2 O12B C11B . 3_766 3_766 -47.5(4) no
O41A Rb2 O12B C11B . 3_766 3_766 55.0(4) no
N2B Rb2 O12B C11B . 3_766 3_766 143.4(3) no
O1W Rb2 O42B Rb2 . 4_555 3_756 157.48(9) no
O1W Rb2 O42B N4B . 4_555 4_555 -4.3(3) no
O2W Rb2 O42B Rb2 . 4_555 3_756 68.29(10) no
O2W Rb2 O42B N4B . 4_555 4_555 -93.5(3) no
O41A Rb2 O42B Rb2 . 4_555 3_756 82.84(14) no
O41A Rb2 O42B N4B . 4_555 4_555 -79.0(3) no
N2B Rb2 O42B Rb2 . 4_555 3_756 -55.24(16) no
N2B Rb2 O42B N4B . 4_555 4_555 142.9(2) no
Rb1 O11B C11B O12B 3_756 . . 55.8(6) no
Rb1 O11B C11B C1B 3_756 . . -123.6(3) no
Rb1 O12A C11A O11A 3_656 . . -69.9(5) no
Rb1 O12A C11A C1A 3_656 . . 111.6(3) no
Rb1 O12A C11A O11A 4_454 . . 112.4(5) no
Rb1 O12A C11A C1A 4_454 . . -66.1(6) no
Rb2 O12B C11B O11B 3_766 . . 56.1(5) no
Rb2 O12B C11B C1B 3_766 . . -124.4(3) no
Rb2 O41A N4A O42A . . . -59.4(5) no
Rb2 O41A N4A C4A . . . 122.8(3) no
Rb1 O42A N4A O41A . . . -7.6(5) no
Rb1 O42A N4A C4A . . . 170.2(3) no
Rb1 O42A N4A O41A 2_656 . . 124.0(4) no
Rb1 O42A N4A C4A 2_656 . . -58.2(5) no
Rb2 O42B N4B O41B 2_655 . . 120.8(5) no
Rb2 O42B N4B C4B 2_655 . . -61.0(6) no
Rb2 O42B N4B O41B 4_454 . . -23.4(4) no
Rb2 O42B N4B C4B 4_454 . . 154.7(3) no
Rb2 N2B C2B C1B . . . -62.6(6) no
Rb2 N2B C2B C3B . . . 116.5(5) no
O41A N4A C4A C3A . . . -0.3(6) no
O41A N4A C4A C5A . . . 179.3(4) no
O42A N4A C4A C3A . . . -178.2(4) no
O42A N4A C4A C5A . . . 1.4(6) no
O41B N4B C4B C3B . . . -10.5(6) no
O41B N4B C4B C5B . . . 170.3(4) no
O42B N4B C4B C3B . . . 171.3(4) no
O42B N4B C4B C5B . . . -7.9(6) no
C6A C1A C2A N2A . . . 178.9(4) no
C6A C1A C2A C3A . . . -1.9(6) no
C11A C1A C2A N2A . . . 0.3(7) no
C11A C1A C2A C3A . . . 179.5(4) no
C2A C1A C6A C5A . . . 0.1(6) no
C11A C1A C6A C5A . . . 178.8(4) no
C2A C1A C11A O11A . . . -178.7(4) no
C2A C1A C11A O12A . . . -0.2(6) no
C6A C1A C11A O11A . . . 2.7(6) no
C6A C1A C11A O12A . . . -178.8(4) no
C6B C1B C2B N2B . . . 179.8(4) no
C6B C1B C2B C3B . . . 0.7(6) no
C11B C1B C2B N2B . . . -0.7(6) no
C11B C1B C2B C3B . . . -179.8(4) no
C2B C1B C6B C5B . . . 0.4(6) no
C11B C1B C6B C5B . . . -179.1(4) no
C2B C1B C11B O11B . . . 173.3(4) no
C2B C1B C11B O12B . . . -6.2(6) no
C6B C1B C11B O11B . . . -7.2(6) no
C6B C1B C11B O12B . . . 173.3(4) no
N2A C2A C3A C4A . . . -178.2(4) no
C1A C2A C3A C4A . . . 2.6(6) no
N2B C2B C3B C4B . . . 179.7(4) no
C1B C2B C3B C4B . . . -1.2(6) no
C2A C3A C4A N4A . . . 178.0(4) no
C2A C3A C4A C5A . . . -1.6(7) no
C2B C3B C4B N4B . . . -178.7(4) no
C2B C3B C4B C5B . . . 0.5(6) no
N4A C4A C5A C6A . . . -179.8(4) no
C3A C4A C5A C6A . . . -0.2(6) no
N4B C4B C5B C6B . . . 179.8(4) no
C3B C4B C5B C6B . . . 0.7(6) no
C4A C5A C6A C1A . . . 1.0(6) no
C4B C5B C6B C1B . . . -1.1(6) no
